data_7714579
loop_
_publ_author_name
'Lenz, Tabea'
'Hebenbrock, Marian'

_publ_section_title
;
 Phenylsilver - an unexpected one-dimensional coordination polymer of
 silver(I) tetrads.
;
_journal_issue 2
_journal_name_full 'Dalton transactions (Cambridge, England : 2003)'
_journal_page_first 423
_journal_page_last 427
_journal_paper_doi 10.1039/d3dt03007e
_journal_volume 53
_journal_year 2024
_chemical_formula_moiety '12 * (C6 H5 Ag)'
_chemical_formula_sum 'C72 H60 Ag12'
_chemical_formula_weight 2219.64
_space_group_crystal_system triclinic
_space_group_IT_number 2
_space_group_name_Hall '-P 1'
_space_group_name_H-M_alt 'P -1'
_atom_sites_solution_hydrogens geom
_atom_sites_solution_primary intrinsic
_audit_creation_method SHELXL-2019/1
_audit_update_record
;
2023-08-28 deposited with the CCDC.	2023-11-22 downloaded from the CCDC.
;
_cell_angle_alpha 107.4100(10)
_cell_angle_beta 93.1020(10)
_cell_angle_gamma 90.7320(10)
_cell_formula_units_Z 1
_cell_length_a 9.9863(4)
_cell_length_b 10.8351(4)
_cell_length_c 15.2489(6)
_cell_measurement_reflns_used 9336
_cell_measurement_temperature 100(2)
_cell_measurement_theta_max 27.45
_cell_measurement_theta_min 2.41
_cell_volume 1571.35(11)
_computing_cell_refinement 'Bruker SAINT'
_computing_data_collection 'Bruker APEX2'
_computing_data_reduction 'Bruker SAINT'
_computing_molecular_graphics 'Bruker SHELXTL'
_computing_publication_material 'Bruker SHELXTL'
_computing_structure_refinement 'SHELXL-2019/1 (Sheldrick, 2019)'
_computing_structure_solution 'SHELXS-97 (Sheldrick 2008)'
_diffrn_ambient_temperature 100(2)
_diffrn_measured_fraction_theta_full 0.988
_diffrn_measured_fraction_theta_max 0.987
_diffrn_measurement_device_type 'Bruker APEX-II CCD'
_diffrn_measurement_method '\f and \w scans'
_diffrn_radiation_type MoK\a
_diffrn_radiation_wavelength 0.71073
_diffrn_reflns_av_R_equivalents 0.0211
_diffrn_reflns_av_unetI/netI 0.0107
_diffrn_reflns_Laue_measured_fraction_full 0.988
_diffrn_reflns_Laue_measured_fraction_max 0.987
_diffrn_reflns_limit_h_max 12
_diffrn_reflns_limit_h_min -12
_diffrn_reflns_limit_k_max 14
_diffrn_reflns_limit_k_min -14
_diffrn_reflns_limit_l_max 19
_diffrn_reflns_limit_l_min -19
_diffrn_reflns_number 70328
_diffrn_reflns_point_group_measured_fraction_full 0.988
_diffrn_reflns_point_group_measured_fraction_max 0.987
_diffrn_reflns_theta_full 25.242
_diffrn_reflns_theta_max 27.513
_diffrn_reflns_theta_min 1.971
_diffrn_source 'I-mu-S microsource X-ray tube'
_exptl_absorpt_coefficient_mu 3.690
_exptl_absorpt_correction_T_max 0.7455
_exptl_absorpt_correction_T_min 0.6521
_exptl_absorpt_correction_type multi-scan
_exptl_absorpt_process_details ' Apex3 v2016.9-0 (Bruker, 2016)'
_exptl_crystal_colour colourless
_exptl_crystal_density_diffrn 2.346
_exptl_crystal_description needle
_exptl_crystal_F_000 1056
_exptl_crystal_size_max 0.150
_exptl_crystal_size_mid 0.050
_exptl_crystal_size_min 0.020
_refine_diff_density_max 0.795
_refine_diff_density_min -0.821
_refine_diff_density_rms 0.088
_refine_ls_extinction_method none
_refine_ls_goodness_of_fit_ref 1.117
_refine_ls_hydrogen_treatment constr
_refine_ls_matrix_type full
_refine_ls_number_parameters 379
_refine_ls_number_reflns 7113
_refine_ls_number_restraints 0
_refine_ls_restrained_S_all 1.117
_refine_ls_R_factor_all 0.0179
_refine_ls_R_factor_gt 0.0173
_refine_ls_shift/su_max 0.003
_refine_ls_shift/su_mean 0.000
_refine_ls_structure_factor_coef Fsqd
_refine_ls_weighting_details 'w=1/[\s^2^(Fo^2^)+(0.0176P)^2^+2.8472P] where P=(Fo^2^+2Fc^2^)/3'
_refine_ls_weighting_scheme calc
_refine_ls_wR_factor_gt 0.0436
_refine_ls_wR_factor_ref 0.0440
_reflns_Friedel_coverage 0.000
_reflns_number_gt 6940
_reflns_number_total 7113
_reflns_threshold_expression 'I > 2\s(I)'
_cod_data_source_file d3dt03007e2.cif
_cod_data_source_block sad_a_CCDC2
_cod_depositor_comments 'Adding full bibliography for 7714575--7714579.cif.'
_cod_database_code 7714579
_shelx_shelxl_version_number 2019/1
_shelx_space_group_comment
;
The symmetry employed for this shelxl refinement is uniquely defined
by the following loop, which should always be used as a source of
symmetry information in preference to the above space-group names.
They are only intended as comments.
;
_shelx_estimated_absorpt_t_min 0.608
_shelx_estimated_absorpt_t_max 0.930

loop_
_space_group_symop_operation_xyz
'x, y, z'
'-x, -y, -z'

loop_
_atom_site_label
_atom_site_type_symbol
_atom_site_fract_x
_atom_site_fract_y
_atom_site_fract_z
_atom_site_U_iso_or_equiv
_atom_site_adp_type
_atom_site_occupancy
_atom_site_site_symmetry_order
_atom_site_calc_flag
_atom_site_refinement_flags_posn
_atom_site_refinement_flags_adp
_atom_site_refinement_flags_occupancy
_atom_site_disorder_assembly
_atom_site_disorder_group
Ag1 Ag 0.42573(2) 0.86441(2) 0.36691(2) 0.01690(4) Uani 1 1 d . . . . .
Ag2 Ag 0.54212(2) 0.82738(2) 0.52069(2) 0.01576(4) Uani 1 1 d . . . . .
Ag3 Ag 0.78279(2) 0.77187(2) 0.44337(2) 0.01563(4) Uani 1 1 d . . . . .
Ag4 Ag 0.66282(2) 0.79132(2) 0.28247(2) 0.01568(4) Uani 1 1 d . . . . .
Ag5 Ag 0.64940(2) 0.55852(2) 0.10128(2) 0.01679(4) Uani 1 1 d . . . . .
Ag6 Ag 0.42399(2) 0.39616(2) 0.06051(2) 0.01807(4) Uani 1 1 d . . . . .
C1 C 0.4823(2) 0.8723(2) 0.23256(16) 0.0176(5) Uani 1 1 d . . . . .
C2 C 0.4997(2) 0.9973(2) 0.22377(17) 0.0198(5) Uani 1 1 d . . . . .
H2 H 0.547573 1.061942 0.271859 0.024 Uiso 1 1 calc R U . . .
C3 C 0.4489(3) 1.0288(3) 0.14684(19) 0.0243(5) Uani 1 1 d . . . . .
H3 H 0.462112 1.113917 0.142981 0.029 Uiso 1 1 calc R U . . .
C4 C 0.3789(3) 0.9361(3) 0.07569(19) 0.0262(6) Uani 1 1 d . . . . .
H4 H 0.345004 0.957364 0.022774 0.031 Uiso 1 1 calc R U . . .
C5 C 0.3588(2) 0.8127(3) 0.08200(17) 0.0228(5) Uani 1 1 d . . . . .
H5 H 0.310529 0.748978 0.033522 0.027 Uiso 1 1 calc R U . . .
C6 C 0.4092(2) 0.7818(2) 0.15944(16) 0.0173(4) Uani 1 1 d . . . . .
H6 H 0.393617 0.696857 0.163044 0.021 Uiso 1 1 calc R U . . .
C7 C 0.3269(2) 0.8094(2) 0.47556(16) 0.0156(4) Uani 1 1 d . . . . .
C8 C 0.2548(2) 0.8923(2) 0.54430(18) 0.0207(5) Uani 1 1 d . . . . .
H8 H 0.286730 0.979151 0.571295 0.025 Uiso 1 1 calc R U . . .
C9 C 0.1379(3) 0.8517(3) 0.5743(2) 0.0300(6) Uani 1 1 d . . . . .
H9 H 0.093363 0.909676 0.622704 0.036 Uiso 1 1 calc R U . . .
C10 C 0.0862(3) 0.7277(3) 0.5341(2) 0.0275(6) Uani 1 1 d . . . . .
H10 H 0.006312 0.700025 0.554726 0.033 Uiso 1 1 calc R U . . .
C11 C 0.1515(3) 0.6442(3) 0.46389(18) 0.0229(5) Uani 1 1 d . . . . .
H11 H 0.114899 0.559578 0.434447 0.027 Uiso 1 1 calc R U . . .
C12 C 0.2706(2) 0.6836(2) 0.43620(16) 0.0191(5) Uani 1 1 d . . . . .
H12 H 0.315787 0.623773 0.389152 0.023 Uiso 1 1 calc R U . . .
C13 C 0.7362(2) 0.8052(2) 0.58782(16) 0.0165(4) Uani 1 1 d . . . . .
C14 C 0.8018(2) 0.9151(2) 0.64933(16) 0.0167(4) Uani 1 1 d . . . . .
H14 H 0.810840 0.991221 0.631197 0.020 Uiso 1 1 calc R U . . .
C15 C 0.8540(2) 0.9160(2) 0.73601(17) 0.0210(5) Uani 1 1 d . . . . .
H15 H 0.899040 0.991490 0.775682 0.025 Uiso 1 1 calc R U . . .
C16 C 0.8402(3) 0.8069(3) 0.76428(18) 0.0267(6) Uani 1 1 d . . . . .
H16 H 0.875697 0.807160 0.823411 0.032 Uiso 1 1 calc R U . . .
C17 C 0.7741(3) 0.6967(3) 0.7060(2) 0.0265(6) Uani 1 1 d . . . . .
H17 H 0.762475 0.622243 0.725767 0.032 Uiso 1 1 calc R U . . .
C18 C 0.7252(2) 0.6959(2) 0.61877(18) 0.0213(5) Uani 1 1 d . . . . .
H18 H 0.683052 0.618972 0.578797 0.026 Uiso 1 1 calc R U . . .
C19 C 0.8621(2) 0.7177(2) 0.30575(16) 0.0173(4) Uani 1 1 d . . . . .
C20 C 0.9674(2) 0.7941(2) 0.28921(18) 0.0210(5) Uani 1 1 d . . . . .
H20 H 0.961203 0.885590 0.308611 0.025 Uiso 1 1 calc R U . . .
C21 C 1.0802(3) 0.7391(3) 0.24528(18) 0.0230(5) Uani 1 1 d . . . . .
H21 H 1.148854 0.792921 0.234028 0.028 Uiso 1 1 calc R U . . .
C22 C 1.0928(3) 0.6066(3) 0.21795(18) 0.0245(5) Uani 1 1 d . . . . .
H22 H 1.170653 0.569193 0.188957 0.029 Uiso 1 1 calc R U . . .
C23 C 0.9915(3) 0.5284(2) 0.23295(18) 0.0228(5) Uani 1 1 d . . . . .
H23 H 0.999366 0.437059 0.213780 0.027 Uiso 1 1 calc R U . . .
C24 C 0.8781(2) 0.5833(2) 0.27602(16) 0.0174(4) Uani 1 1 d . . . . .
H24 H 0.809368 0.528219 0.285646 0.021 Uiso 1 1 calc R U . . .
C25 C 0.7546(2) 0.6794(2) 0.03243(16) 0.0175(4) Uani 1 1 d . . . . .
C26 C 0.7481(2) 0.8153(2) 0.06761(17) 0.0196(5) Uani 1 1 d . . . . .
H26 H 0.666478 0.852185 0.090620 0.023 Uiso 1 1 calc R U . . .
C27 C 0.8574(3) 0.8964(3) 0.06954(18) 0.0234(5) Uani 1 1 d . . . . .
H27 H 0.850216 0.987451 0.094152 0.028 Uiso 1 1 calc R U . . .
C28 C 0.9776(3) 0.8448(3) 0.03551(19) 0.0265(6) Uani 1 1 d . . . . .
H28 H 1.052540 0.900315 0.036679 0.032 Uiso 1 1 calc R U . . .
C29 C 0.9875(3) 0.7127(3) 0.00011(19) 0.0255(5) Uani 1 1 d . . . . .
H29 H 1.069328 0.676928 -0.023328 0.031 Uiso 1 1 calc R U . . .
C30 C 0.8773(3) 0.6313(2) -0.00135(17) 0.0212(5) Uani 1 1 d . . . . .
H30 H 0.885768 0.540371 -0.026027 0.025 Uiso 1 1 calc R U . . .
C31 C 0.5714(3) 0.4303(2) 0.17675(17) 0.0200(5) Uani 1 1 d . . . . .
C32 C 0.5269(2) 0.4987(2) 0.26303(17) 0.0206(5) Uani 1 1 d . . . . .
H32 H 0.470684 0.570212 0.267538 0.025 Uiso 1 1 calc R U . . .
C33 C 0.5625(3) 0.4652(3) 0.34240(18) 0.0255(5) Uani 1 1 d . . . . .
H33 H 0.531876 0.514361 0.400010 0.031 Uiso 1 1 calc R U . . .
C34 C 0.6418(3) 0.3610(3) 0.33731(19) 0.0279(6) Uani 1 1 d . . . . .
H34 H 0.665050 0.337559 0.391299 0.033 Uiso 1 1 calc R U . . .
C35 C 0.6883(3) 0.2899(3) 0.25332(19) 0.0266(6) Uani 1 1 d . . . . .
H35 H 0.743519 0.217948 0.249658 0.032 Uiso 1 1 calc R U . . .
C36 C 0.6533(3) 0.3249(2) 0.17485(18) 0.0233(5) Uani 1 1 d . . . . .
H36 H 0.685860 0.275882 0.117804 0.028 Uiso 1 1 calc R U . . .

loop_
_atom_site_aniso_label
_atom_site_aniso_U_11
_atom_site_aniso_U_22
_atom_site_aniso_U_33
_atom_site_aniso_U_23
_atom_site_aniso_U_13
_atom_site_aniso_U_12
Ag1 0.01530(8) 0.02269(9) 0.01475(8) 0.00860(7) 0.00191(6) -0.00007(6)
Ag2 0.01164(8) 0.02158(9) 0.01461(8) 0.00631(7) 0.00055(6) 0.00025(6)
Ag3 0.01361(8) 0.01797(9) 0.01426(8) 0.00311(6) 0.00167(6) 0.00080(6)
Ag4 0.01427(8) 0.01741(9) 0.01482(8) 0.00407(6) 0.00091(6) -0.00038(6)
Ag5 0.01890(9) 0.01704(9) 0.01543(8) 0.00696(6) -0.00129(6) -0.00363(6)
Ag6 0.01962(9) 0.01906(9) 0.01644(8) 0.00776(7) -0.00373(6) -0.00507(6)
C1 0.0154(11) 0.0226(12) 0.0165(11) 0.0083(9) 0.0018(8) 0.0002(9)
C2 0.0194(11) 0.0204(12) 0.0197(12) 0.0054(9) 0.0051(9) 0.0006(9)
C3 0.0236(12) 0.0246(13) 0.0306(14) 0.0162(11) 0.0067(10) 0.0043(10)
C4 0.0213(12) 0.0391(16) 0.0248(13) 0.0198(12) 0.0003(10) 0.0036(11)
C5 0.0180(11) 0.0328(14) 0.0175(11) 0.0079(10) -0.0002(9) -0.0017(10)
C6 0.0154(11) 0.0198(12) 0.0188(11) 0.0084(9) 0.0031(9) 0.0009(8)
C7 0.0126(10) 0.0190(11) 0.0167(11) 0.0076(9) 0.0008(8) 0.0003(8)
C8 0.0201(12) 0.0158(11) 0.0258(12) 0.0052(9) 0.0046(10) 0.0037(9)
C9 0.0255(13) 0.0260(14) 0.0406(16) 0.0100(12) 0.0181(12) 0.0098(11)
C10 0.0148(11) 0.0313(14) 0.0428(16) 0.0201(12) 0.0076(11) 0.0028(10)
C11 0.0196(12) 0.0242(13) 0.0258(13) 0.0100(10) -0.0043(10) -0.0042(9)
C12 0.0214(12) 0.0198(12) 0.0142(11) 0.0023(9) 0.0010(9) 0.0001(9)
C13 0.0127(10) 0.0212(12) 0.0160(11) 0.0062(9) 0.0010(8) 0.0013(8)
C14 0.0148(10) 0.0187(11) 0.0168(11) 0.0049(9) 0.0033(8) 0.0027(8)
C15 0.0190(11) 0.0230(12) 0.0184(11) 0.0027(9) -0.0010(9) -0.0008(9)
C16 0.0263(13) 0.0353(15) 0.0203(12) 0.0122(11) -0.0044(10) -0.0005(11)
C17 0.0265(13) 0.0263(14) 0.0318(14) 0.0173(11) -0.0019(11) -0.0023(10)
C18 0.0188(11) 0.0213(12) 0.0244(12) 0.0079(10) -0.0005(9) -0.0014(9)
C19 0.0158(11) 0.0173(11) 0.0168(11) 0.0015(9) 0.0035(8) 0.0000(8)
C20 0.0207(12) 0.0155(11) 0.0253(12) 0.0033(9) 0.0039(10) -0.0008(9)
C21 0.0205(12) 0.0259(13) 0.0230(12) 0.0069(10) 0.0059(10) -0.0023(10)
C22 0.0194(12) 0.0291(14) 0.0212(12) 0.0009(10) 0.0054(9) 0.0045(10)
C23 0.0250(13) 0.0164(12) 0.0235(12) 0.0007(9) 0.0003(10) 0.0033(9)
C24 0.0174(11) 0.0161(11) 0.0174(11) 0.0034(9) -0.0006(9) -0.0005(8)
C25 0.0184(11) 0.0198(12) 0.0158(11) 0.0077(9) -0.0002(9) -0.0027(9)
C26 0.0212(12) 0.0199(12) 0.0180(11) 0.0063(9) 0.0010(9) -0.0003(9)
C27 0.0296(13) 0.0188(12) 0.0218(12) 0.0073(10) -0.0031(10) -0.0055(10)
C28 0.0223(12) 0.0329(15) 0.0275(13) 0.0150(11) -0.0033(10) -0.0118(11)
C29 0.0176(12) 0.0348(15) 0.0265(13) 0.0123(11) 0.0034(10) 0.0011(10)
C30 0.0224(12) 0.0201(12) 0.0203(12) 0.0053(9) -0.0002(9) -0.0007(9)
C31 0.0239(12) 0.0180(12) 0.0192(11) 0.0087(9) -0.0049(9) -0.0069(9)
C32 0.0203(12) 0.0234(12) 0.0199(12) 0.0099(10) -0.0009(9) -0.0052(9)
C33 0.0219(12) 0.0375(15) 0.0194(12) 0.0127(11) 0.0004(10) -0.0089(11)
C34 0.0282(14) 0.0368(15) 0.0247(13) 0.0206(12) -0.0080(11) -0.0122(11)
C35 0.0303(14) 0.0218(13) 0.0303(14) 0.0139(11) -0.0078(11) -0.0064(10)
C36 0.0307(13) 0.0178(12) 0.0202(12) 0.0050(9) -0.0034(10) -0.0058(10)

loop_
_atom_type_symbol
_atom_type_description
_atom_type_scat_dispersion_real
_atom_type_scat_dispersion_imag
_atom_type_scat_source
C C 0.0033 0.0016 'International Tables Vol C Tables 4.2.6.8 and 6.1.1.4'
H H 0.0000 0.0000 'International Tables Vol C Tables 4.2.6.8 and 6.1.1.4'
Ag Ag -0.8971 1.1015 'International Tables Vol C Tables 4.2.6.8 and 6.1.1.4'

loop_
_geom_angle_atom_site_label_1
_geom_angle_atom_site_label_2
_geom_angle_atom_site_label_3
_geom_angle
_geom_angle_site_symmetry_1
_geom_angle_site_symmetry_3
_geom_angle_publ_flag
C1 Ag1 C7 162.40(9) . . ?
C1 Ag1 Ag2 138.79(6) . . ?
C7 Ag1 Ag2 52.42(6) . . ?
C1 Ag1 Ag4 51.44(6) . . ?
C7 Ag1 Ag4 132.52(6) . . ?
Ag2 Ag1 Ag4 88.040(8) . . ?
C1 Ag1 Ag2 98.73(7) . 2_676 ?
C7 Ag1 Ag2 95.66(6) . 2_676 ?
Ag2 Ag1 Ag2 85.328(7) . 2_676 ?
Ag4 Ag1 Ag2 107.330(7) . 2_676 ?
C1 Ag1 Ag3 94.96(6) . . ?
C7 Ag1 Ag3 93.52(6) . . ?
Ag2 Ag1 Ag3 43.966(5) . . ?
Ag4 Ag1 Ag3 44.202(5) . . ?
Ag2 Ag1 Ag3 96.061(6) 2_676 . ?
C13 Ag2 C7 162.70(9) . . ?
C13 Ag2 Ag1 143.26(6) . . ?
C7 Ag2 Ag1 52.00(6) . . ?
C13 Ag2 Ag3 51.70(6) . . ?
C7 Ag2 Ag3 138.11(6) . . ?
Ag1 Ag2 Ag3 92.649(8) . . ?
C13 Ag2 Ag1 86.84(6) . 2_676 ?
C7 Ag2 Ag1 101.40(6) . 2_676 ?
Ag1 Ag2 Ag1 94.672(7) . 2_676 ?
Ag3 Ag2 Ag1 103.446(7) . 2_676 ?
C13 Ag2 Ag4 97.60(6) . . ?
C7 Ag2 Ag4 94.73(6) . . ?
Ag1 Ag2 Ag4 46.708(6) . . ?
Ag3 Ag2 Ag4 46.071(5) . . ?
Ag1 Ag2 Ag4 105.951(6) 2_676 . ?
C19 Ag3 C13 168.90(9) . . ?
C19 Ag3 Ag2 138.52(6) . . ?
C13 Ag3 Ag2 51.47(6) . . ?
C19 Ag3 Ag4 51.62(6) . . ?
C13 Ag3 Ag4 139.18(6) . . ?
Ag2 Ag3 Ag4 88.056(7) . . ?
C19 Ag3 Ag1 96.20(6) . . ?
C13 Ag3 Ag1 94.42(6) . . ?
Ag2 Ag3 Ag1 43.385(5) . . ?
Ag4 Ag3 Ag1 44.799(5) . . ?
C19 Ag4 C1 167.42(9) . . ?
C19 Ag4 Ag3 51.43(6) . . ?
C1 Ag4 Ag3 139.93(6) . . ?
C19 Ag4 Ag1 141.93(6) . . ?
C1 Ag4 Ag1 50.44(6) . . ?
Ag3 Ag4 Ag1 90.999(7) . . ?
C19 Ag4 Ag5 83.88(6) . . ?
C1 Ag4 Ag5 90.41(6) . . ?
Ag3 Ag4 Ag5 121.640(8) . . ?
Ag1 Ag4 Ag5 117.739(7) . . ?
C19 Ag4 Ag2 96.76(6) . . ?
C1 Ag4 Ag2 95.38(6) . . ?
Ag3 Ag4 Ag2 45.873(5) . . ?
Ag1 Ag4 Ag2 45.253(5) . . ?
Ag5 Ag4 Ag2 132.202(7) . . ?
C25 Ag5 C31 172.09(9) . . ?
C25 Ag5 Ag6 51.91(6) . 2_665 ?
C31 Ag5 Ag6 134.44(6) . 2_665 ?
C25 Ag5 Ag6 135.83(6) . . ?
C31 Ag5 Ag6 50.52(6) . . ?
Ag6 Ag5 Ag6 84.009(7) 2_665 . ?
C25 Ag5 Ag4 89.43(6) . . ?
C31 Ag5 Ag4 90.11(7) . . ?
Ag6 Ag5 Ag4 118.549(8) 2_665 . ?
Ag6 Ag5 Ag4 118.412(8) . . ?
C31 Ag6 C25 160.91(9) . 2_665 ?
C31 Ag6 Ag5 147.35(6) . 2_665 ?
C25 Ag6 Ag5 51.72(6) 2_665 2_665 ?
C31 Ag6 Ag5 51.47(6) . . ?
C25 Ag6 Ag5 147.60(6) 2_665 . ?
Ag5 Ag6 Ag5 95.991(7) 2_665 . ?
C6 C1 C2 116.1(2) . . ?
C6 C1 Ag1 112.55(16) . . ?
C2 C1 Ag1 115.76(17) . . ?
C6 C1 Ag4 113.13(17) . . ?
C2 C1 Ag4 115.56(17) . . ?
Ag1 C1 Ag4 78.12(8) . . ?
C3 C2 C1 121.9(2) . . ?
C3 C2 H2 119.0 . . ?
C1 C2 H2 119.0 . . ?
C4 C3 C2 120.1(2) . . ?
C4 C3 H3 119.9 . . ?
C2 C3 H3 119.9 . . ?
C5 C4 C3 119.8(2) . . ?
C5 C4 H4 120.1 . . ?
C3 C4 H4 120.1 . . ?
C4 C5 C6 119.9(2) . . ?
C4 C5 H5 120.0 . . ?
C6 C5 H5 120.0 . . ?
C5 C6 C1 122.2(2) . . ?
C5 C6 H6 118.9 . . ?
C1 C6 H6 118.9 . . ?
C8 C7 C12 115.8(2) . . ?
C8 C7 Ag1 125.38(17) . . ?
C12 C7 Ag1 107.63(16) . . ?
C8 C7 Ag2 109.18(17) . . ?
C12 C7 Ag2 117.53(17) . . ?
Ag1 C7 Ag2 75.58(7) . . ?
C9 C8 C7 122.1(2) . . ?
C9 C8 H8 119.0 . . ?
C7 C8 H8 119.0 . . ?
C10 C9 C8 120.4(2) . . ?
C10 C9 H9 119.8 . . ?
C8 C9 H9 119.8 . . ?
C11 C10 C9 119.5(2) . . ?
C11 C10 H10 120.3 . . ?
C9 C10 H10 120.3 . . ?
C10 C11 C12 120.0(2) . . ?
C10 C11 H11 120.0 . . ?
C12 C11 H11 120.0 . . ?
C11 C12 C7 122.2(2) . . ?
C11 C12 H12 118.9 . . ?
C7 C12 H12 118.9 . . ?
C14 C13 C18 116.3(2) . . ?
C14 C13 Ag2 118.82(17) . . ?
C18 C13 Ag2 107.71(16) . . ?
C14 C13 Ag3 113.98(16) . . ?
C18 C13 Ag3 117.17(17) . . ?
Ag2 C13 Ag3 76.83(7) . . ?
C15 C14 C13 122.1(2) . . ?
C15 C14 H14 119.0 . . ?
C13 C14 H14 119.0 . . ?
C16 C15 C14 119.9(2) . . ?
C16 C15 H15 120.1 . . ?
C14 C15 H15 120.1 . . ?
C15 C16 C17 119.8(2) . . ?
C15 C16 H16 120.1 . . ?
C17 C16 H16 120.1 . . ?
C16 C17 C18 119.8(2) . . ?
C16 C17 H17 120.1 . . ?
C18 C17 H17 120.1 . . ?
C17 C18 C13 122.1(2) . . ?
C17 C18 H18 119.0 . . ?
C13 C18 H18 119.0 . . ?
C24 C19 C20 116.2(2) . . ?
C24 C19 Ag3 108.76(17) . . ?
C20 C19 Ag3 118.58(17) . . ?
C24 C19 Ag4 117.95(17) . . ?
C20 C19 Ag4 112.58(17) . . ?
Ag3 C19 Ag4 76.94(7) . . ?
C21 C20 C19 121.8(2) . . ?
C21 C20 H20 119.1 . . ?
C19 C20 H20 119.1 . . ?
C22 C21 C20 120.2(2) . . ?
C22 C21 H21 119.9 . . ?
C20 C21 H21 119.9 . . ?
C21 C22 C23 119.7(2) . . ?
C21 C22 H22 120.2 . . ?
C23 C22 H22 120.2 . . ?
C22 C23 C24 120.1(2) . . ?
C22 C23 H23 120.0 . . ?
C24 C23 H23 120.0 . . ?
C23 C24 C19 122.0(2) . . ?
C23 C24 H24 119.0 . . ?
C19 C24 H24 119.0 . . ?
C30 C25 C26 116.3(2) . . ?
C30 C25 Ag5 114.31(17) . . ?
C26 C25 Ag5 118.83(17) . . ?
C30 C25 Ag6 115.51(17) . 2_665 ?
C26 C25 Ag6 109.03(16) . 2_665 ?
Ag5 C25 Ag6 76.37(8) . 2_665 ?
C27 C26 C25 121.8(2) . . ?
C27 C26 H26 119.1 . . ?
C25 C26 H26 119.1 . . ?
C26 C27 C28 120.2(2) . . ?
C26 C27 H27 119.9 . . ?
C28 C27 H27 119.9 . . ?
C29 C28 C27 119.6(2) . . ?
C29 C28 H28 120.2 . . ?
C27 C28 H28 120.2 . . ?
C28 C29 C30 120.1(2) . . ?
C28 C29 H29 120.0 . . ?
C30 C29 H29 120.0 . . ?
C29 C30 C25 122.0(2) . . ?
C29 C30 H30 119.0 . . ?
C25 C30 H30 119.0 . . ?
C32 C31 C36 116.0(2) . . ?
C32 C31 Ag6 115.96(18) . . ?
C36 C31 Ag6 114.65(17) . . ?
C32 C31 Ag5 112.86(17) . . ?
C36 C31 Ag5 113.65(18) . . ?
Ag6 C31 Ag5 78.01(8) . . ?
C33 C32 C31 122.0(2) . . ?
C33 C32 H32 119.0 . . ?
C31 C32 H32 119.0 . . ?
C34 C33 C32 120.0(3) . . ?
C34 C33 H33 120.0 . . ?
C32 C33 H33 120.0 . . ?
C33 C34 C35 120.1(2) . . ?
C33 C34 H34 119.9 . . ?
C35 C34 H34 119.9 . . ?
C36 C35 C34 119.4(3) . . ?
C36 C35 H35 120.3 . . ?
C34 C35 H35 120.3 . . ?
C35 C36 C31 122.4(3) . . ?
C35 C36 H36 118.8 . . ?
C31 C36 H36 118.8 . . ?

loop_
_geom_bond_atom_site_label_1
_geom_bond_atom_site_label_2
_geom_bond_distance
_geom_bond_site_symmetry_2
_geom_bond_publ_flag
Ag1 C1 2.180(2) . ?
Ag1 C7 2.197(2) . ?
Ag1 Ag2 2.7002(3) . ?
Ag1 Ag4 2.7673(3) . ?
Ag1 Ag2 3.2682(3) 2_676 ?
Ag1 Ag3 3.9268(3) . ?
Ag2 C13 2.193(2) . ?
Ag2 C7 2.209(2) . ?
Ag2 Ag3 2.7290(2) . ?
Ag2 Ag4 3.7997(3) . ?
Ag3 C19 2.198(2) . ?
Ag3 C13 2.199(2) . ?
Ag3 Ag4 2.7381(3) . ?
Ag4 C19 2.204(2) . ?
Ag4 C1 2.211(2) . ?
Ag4 Ag5 3.1297(3) . ?
Ag5 C25 2.198(2) . ?
Ag5 C31 2.211(2) . ?
Ag5 Ag6 2.7209(3) 2_665 ?
Ag5 Ag6 2.7643(3) . ?
Ag6 C31 2.181(2) . ?
Ag6 C25 2.204(2) 2_665 ?
C1 C6 1.406(3) . ?
C1 C2 1.410(3) . ?
C2 C3 1.389(4) . ?
C2 H2 0.9500 . ?
C3 C4 1.386(4) . ?
C3 H3 0.9500 . ?
C4 C5 1.382(4) . ?
C4 H4 0.9500 . ?
C5 C6 1.391(3) . ?
C5 H5 0.9500 . ?
C6 H6 0.9500 . ?
C7 C8 1.400(3) . ?
C7 C12 1.411(3) . ?
C8 C9 1.389(4) . ?
C8 H8 0.9500 . ?
C9 C10 1.380(4) . ?
C9 H9 0.9500 . ?
C10 C11 1.379(4) . ?
C10 H10 0.9500 . ?
C11 C12 1.387(3) . ?
C11 H11 0.9500 . ?
C12 H12 0.9500 . ?
C13 C14 1.404(3) . ?
C13 C18 1.405(3) . ?
C14 C15 1.391(3) . ?
C14 H14 0.9500 . ?
C15 C16 1.382(4) . ?
C15 H15 0.9500 . ?
C16 C17 1.389(4) . ?
C16 H16 0.9500 . ?
C17 C18 1.390(4) . ?
C17 H17 0.9500 . ?
C18 H18 0.9500 . ?
C19 C24 1.404(3) . ?
C19 C20 1.409(3) . ?
C20 C21 1.390(3) . ?
C20 H20 0.9500 . ?
C21 C22 1.379(4) . ?
C21 H21 0.9500 . ?
C22 C23 1.383(4) . ?
C22 H22 0.9500 . ?
C23 C24 1.389(3) . ?
C23 H23 0.9500 . ?
C24 H24 0.9500 . ?
C25 C30 1.401(3) . ?
C25 C26 1.412(3) . ?
C26 C27 1.386(3) . ?
C26 H26 0.9500 . ?
C27 C28 1.391(4) . ?
C27 H27 0.9500 . ?
C28 C29 1.377(4) . ?
C28 H28 0.9500 . ?
C29 C30 1.397(4) . ?
C29 H29 0.9500 . ?
C30 H30 0.9500 . ?
C31 C32 1.402(4) . ?
C31 C36 1.408(4) . ?
C32 C33 1.394(3) . ?
C32 H32 0.9500 . ?
C33 C34 1.372(4) . ?
C33 H33 0.9500 . ?
C34 C35 1.390(4) . ?
C34 H34 0.9500 . ?
C35 C36 1.388(4) . ?
C35 H35 0.9500 . ?
C36 H36 0.9500 . ?

loop_
_geom_torsion_atom_site_label_1
_geom_torsion_atom_site_label_2
_geom_torsion_atom_site_label_3
_geom_torsion_atom_site_label_4
_geom_torsion
_geom_torsion_site_symmetry_1
_geom_torsion_site_symmetry_2
_geom_torsion_site_symmetry_3
_geom_torsion_site_symmetry_4
_geom_torsion_publ_flag
C6 C1 C2 C3 -0.8(4) . . . . ?
Ag1 C1 C2 C3 -136.1(2) . . . . ?
Ag4 C1 C2 C3 135.2(2) . . . . ?
C1 C2 C3 C4 -0.1(4) . . . . ?
C2 C3 C4 C5 0.7(4) . . . . ?
C3 C4 C5 C6 -0.3(4) . . . . ?
C4 C5 C6 C1 -0.7(4) . . . . ?
C2 C1 C6 C5 1.2(3) . . . . ?
Ag1 C1 C6 C5 137.8(2) . . . . ?
Ag4 C1 C6 C5 -135.9(2) . . . . ?
C12 C7 C8 C9 2.4(4) . . . . ?
Ag1 C7 C8 C9 141.4(2) . . . . ?
Ag2 C7 C8 C9 -133.0(2) . . . . ?
C7 C8 C9 C10 -2.4(4) . . . . ?
C8 C9 C10 C11 0.0(4) . . . . ?
C9 C10 C11 C12 2.2(4) . . . . ?
C10 C11 C12 C7 -2.1(4) . . . . ?
C8 C7 C12 C11 -0.1(4) . . . . ?
Ag1 C7 C12 C11 -146.0(2) . . . . ?
Ag2 C7 C12 C11 131.4(2) . . . . ?
C18 C13 C14 C15 0.4(3) . . . . ?
Ag2 C13 C14 C15 131.7(2) . . . . ?
Ag3 C13 C14 C15 -140.6(2) . . . . ?
C13 C14 C15 C16 -1.0(4) . . . . ?
C14 C15 C16 C17 0.0(4) . . . . ?
C15 C16 C17 C18 1.6(4) . . . . ?
C16 C17 C18 C13 -2.2(4) . . . . ?
C14 C13 C18 C17 1.2(4) . . . . ?
Ag2 C13 C18 C17 -135.1(2) . . . . ?
Ag3 C13 C18 C17 140.9(2) . . . . ?
C24 C19 C20 C21 0.5(4) . . . . ?
Ag3 C19 C20 C21 133.1(2) . . . . ?
Ag4 C19 C20 C21 -139.9(2) . . . . ?
C19 C20 C21 C22 -1.2(4) . . . . ?
C20 C21 C22 C23 1.2(4) . . . . ?
C21 C22 C23 C24 -0.5(4) . . . . ?
C22 C23 C24 C19 -0.2(4) . . . . ?
C20 C19 C24 C23 0.2(4) . . . . ?
Ag3 C19 C24 C23 -136.7(2) . . . . ?
Ag4 C19 C24 C23 138.4(2) . . . . ?
C30 C25 C26 C27 -0.7(4) . . . . ?
Ag5 C25 C26 C27 142.0(2) . . . . ?
Ag6 C25 C26 C27 -133.4(2) 2_665 . . . ?
C25 C26 C27 C28 0.6(4) . . . . ?
C26 C27 C28 C29 -0.1(4) . . . . ?
C27 C28 C29 C30 -0.1(4) . . . . ?
C28 C29 C30 C25 0.0(4) . . . . ?
C26 C25 C30 C29 0.4(4) . . . . ?
Ag5 C25 C30 C29 -144.0(2) . . . . ?
Ag6 C25 C30 C29 130.1(2) 2_665 . . . ?
C36 C31 C32 C33 0.5(4) . . . . ?
Ag6 C31 C32 C33 139.5(2) . . . . ?
Ag5 C31 C32 C33 -133.1(2) . . . . ?
C31 C32 C33 C34 -1.0(4) . . . . ?
C32 C33 C34 C35 0.9(4) . . . . ?
C33 C34 C35 C36 -0.2(4) . . . . ?
C34 C35 C36 C31 -0.3(4) . . . . ?
C32 C31 C36 C35 0.1(4) . . . . ?
Ag6 C31 C36 C35 -139.4(2) . . . . ?
Ag5 C31 C36 C35 133.4(2) . . . . ?
